data_4072877
loop_
_publ_author_name
'Zeng, Zhuo'
'Twamley, Brendan'
'Shreeve, Jean'ne M.'

_publ_section_title
;
 Structure and Properties of Substituted Imidazolium, Triazolium, and
 Tetrazolium Poly(1,2,4-triazolyl)borate Salts
;
_journal_issue 7
_journal_name_full Organometallics
_journal_page_first 1782
_journal_paper_doi 10.1021/om061113f
_journal_volume 26
_journal_year 2007
_chemical_formula_moiety 'C4 H6 B N6, C5 H9 N2'
_chemical_formula_sum 'C9 H15 B N8'
_chemical_formula_weight 246.10
_chemical_name_common 'C4 H6 B N6, C5 H9 N2'
_chemical_name_systematic
; 
 ? 
;
_space_group_IT_number 2
_symmetry_cell_setting triclinic
_symmetry_space_group_name_Hall '-P 1'
_symmetry_space_group_name_H-M 'P -1'
_atom_sites_solution_hydrogens geom
_atom_sites_solution_primary direct
_atom_sites_solution_secondary difmap
_audit_creation_method SHELXL-97
_cell_angle_alpha 83.553(1)
_cell_angle_beta 86.668(1)
_cell_angle_gamma 86.503(1)
_cell_formula_units_Z 2
_cell_length_a 7.132(2)
_cell_length_b 8.872(2)
_cell_length_c 10.151(2)
_cell_measurement_reflns_used 7948
_cell_measurement_temperature 90(2)
_cell_measurement_theta_max 30.01
_cell_measurement_theta_min 2.86
_cell_volume 636.2(3)
_computing_cell_refinement 'Bruker, 2006; SAINT+  v. 7.23a'
_computing_data_collection 'Bruker, 2006; APEX2v2.1-RC12'
_computing_data_reduction 'Bruker, 2006; SAINT+  v. 7.23a'
_computing_molecular_graphics 'Bruker, 2003; XP, SHELXTL  v. 6.14'
_computing_publication_material 'Bruker, 2001; XCIF, APEX2, v. 6.12'
_computing_structure_refinement 'Bruker, 2003; XL,SHELXTL  v. 6.14''
_computing_structure_solution 'Bruker, 2003; XS, SHELXTL  v. 6.14'
_diffrn_ambient_temperature 90(2)
_diffrn_detector_area_resol_mean 8.3
_diffrn_measured_fraction_theta_full 1.000
_diffrn_measured_fraction_theta_max 1.000
_diffrn_measurement_device_type 'Bruker/Siemens SMART APEX'
_diffrn_measurement_method '\w scans'
_diffrn_radiation_monochromator graphite
_diffrn_radiation_source 'normal-focus sealed tube'
_diffrn_radiation_type MoK\a
_diffrn_radiation_wavelength 0.71073
_diffrn_reflns_av_R_equivalents 0.0204
_diffrn_reflns_av_sigmaI/netI 0.0185
_diffrn_reflns_limit_h_max 8
_diffrn_reflns_limit_h_min -8
_diffrn_reflns_limit_k_max 10
_diffrn_reflns_limit_k_min -10
_diffrn_reflns_limit_l_max 12
_diffrn_reflns_limit_l_min -12
_diffrn_reflns_number 13391
_diffrn_reflns_theta_full 25.25
_diffrn_reflns_theta_max 25.25
_diffrn_reflns_theta_min 2.02
_exptl_absorpt_coefficient_mu 0.087
_exptl_absorpt_correction_T_max 0.9897
_exptl_absorpt_correction_T_min 0.9497
_exptl_absorpt_correction_type multi-scan
_exptl_absorpt_process_details 'SADABS-2004/1 ; Bruker, 2004'
_exptl_crystal_colour colorless
_exptl_crystal_density_diffrn 1.285
_exptl_crystal_density_method 'not measured'
_exptl_crystal_description plate
_exptl_crystal_F_000 260
_exptl_crystal_size_max 0.60
_exptl_crystal_size_mid 0.36
_exptl_crystal_size_min 0.12
_refine_diff_density_max 0.188
_refine_diff_density_min -0.185
_refine_diff_density_rms 0.044
_refine_ls_extinction_coef 0.088(6)
_refine_ls_extinction_expression Fc^*^=kFc[1+0.001xFc^2^\l^3^/sin(2\q)]^-1/4^
_refine_ls_extinction_method SHELXL
_refine_ls_goodness_of_fit_ref 1.078
_refine_ls_hydrogen_treatment mixed
_refine_ls_matrix_type full
_refine_ls_number_parameters 174
_refine_ls_number_reflns 2313
_refine_ls_number_restraints 0
_refine_ls_restrained_S_all 1.078
_refine_ls_R_factor_all 0.0350
_refine_ls_R_factor_gt 0.0321
_refine_ls_shift/su_max 0.000
_refine_ls_shift/su_mean 0.000
_refine_ls_structure_factor_coef Fsqd
_refine_ls_weighting_details 'calc w=1/[\s^2^(Fo^2^)+(0.0385P)^2^+0.1804P] where P=(Fo^2^+2Fc^2^)/3'
_refine_ls_weighting_scheme calc
_refine_ls_wR_factor_gt 0.0775
_refine_ls_wR_factor_ref 0.0803
_reflns_number_gt 2112
_reflns_number_total 2313
_reflns_threshold_expression I>2\s(I)
_cod_data_source_file om061113fsi20070130_032939.cif
_cod_data_source_block bt972
_cod_depositor_comments
;
The following automatic conversions were performed:

'_symmetry_cell_setting' value 'Triclinic' changed to 'triclinic'
according to /home/saulius/struct/CIF-dictionaries/cif_core.dic
dictionary named 'cif_core.dic' version 2.4.1 from 2010-06-29.

Automatic conversion script
Id: cif_fix_values 1715 2011-07-08 13:25:40Z adriana 
;
_cod_original_sg_symbol_H-M P-1
_cod_database_code 4072877

loop_
_symmetry_equiv_pos_as_xyz
'x, y, z'
'-x, -y, -z'

loop_
_atom_site_label
_atom_site_type_symbol
_atom_site_fract_x
_atom_site_fract_y
_atom_site_fract_z
_atom_site_U_iso_or_equiv
_atom_site_adp_type
_atom_site_occupancy
_atom_site_symmetry_multiplicity
_atom_site_calc_flag
_atom_site_refinement_flags
B1 B 0.05169(17) 0.43056(14) 0.26581(13) 0.0206(3) Uani 1 1 d .
C1 C 0.90374(18) -0.20024(13) 0.33248(14) 0.0310(3) Uani 1 1 d .
H1A H 0.8125 -0.2786 0.3546 0.047 Uiso 1 1 calc R
H1B H 0.9987 -0.2107 0.3994 0.047 Uiso 1 1 calc R
H1C H 0.9651 -0.2120 0.2451 0.047 Uiso 1 1 calc R
C3 C 0.76849(15) 0.04193(12) 0.22071(11) 0.0187(2) Uani 1 1 d .
H3 H 0.7986 0.0198 0.1323 0.022 Uiso 1 1 calc R
C5 C 0.61761(16) 0.29949(13) 0.16409(12) 0.0242(3) Uani 1 1 d .
H5A H 0.6726 0.2886 0.0747 0.036 Uiso 1 1 calc R
H5B H 0.6573 0.3935 0.1937 0.036 Uiso 1 1 calc R
H5C H 0.4801 0.3034 0.1627 0.036 Uiso 1 1 calc R
C6 C 0.66265(16) 0.15856(13) 0.39217(11) 0.0224(3) Uani 1 1 d .
H6 H 0.6053 0.2333 0.4439 0.027 Uiso 1 1 calc R
C7 C 0.74097(16) 0.02174(13) 0.43881(11) 0.0240(3) Uani 1 1 d .
H7 H 0.7494 -0.0178 0.5293 0.029 Uiso 1 1 calc R
C9 C 0.23211(16) 0.06869(12) 0.16453(11) 0.0228(3) Uani 1 1 d .
H9 H 0.2890 -0.0309 0.1803 0.027 Uiso 1 1 calc R
C11 C 0.11243(16) 0.26714(12) 0.06716(11) 0.0214(3) Uani 1 1 d .
H11 H 0.0647 0.3420 0.0013 0.026 Uiso 1 1 calc R
C15 C 0.44719(16) 0.67005(12) 0.21339(12) 0.0227(3) Uani 1 1 d .
H15 H 0.5289 0.7351 0.1597 0.027 Uiso 1 1 calc R
C17 C 0.32829(16) 0.54076(12) 0.37744(11) 0.0211(3) Uani 1 1 d .
H17 H 0.3028 0.4923 0.4644 0.025 Uiso 1 1 calc R
H1 H -0.0036(18) 0.3969(14) 0.3699(13) 0.024(3) Uiso 1 1 d .
H2 H -0.0524(18) 0.4995(14) 0.2027(12) 0.024(3) Uiso 1 1 d .
N2 N 0.80609(13) -0.04923(10) 0.32998(9) 0.0204(2) Uani 1 1 d .
N4 N 0.68161(12) 0.16935(10) 0.25574(9) 0.0177(2) Uani 1 1 d .
N8 N 0.19228(13) 0.15587(10) 0.26062(9) 0.0209(2) Uani 1 1 d .
N10 N 0.18607(14) 0.13119(11) 0.04166(10) 0.0250(2) Uani 1 1 d .
N12 N 0.11337(12) 0.28631(10) 0.19548(9) 0.0176(2) Uani 1 1 d .
N13 N 0.22622(13) 0.52598(10) 0.27401(9) 0.0182(2) Uani 1 1 d .
N14 N 0.30324(13) 0.61102(10) 0.16517(9) 0.0220(2) Uani 1 1 d .
N16 N 0.47010(14) 0.63126(11) 0.34483(10) 0.0248(2) Uani 1 1 d .

loop_
_atom_site_aniso_label
_atom_site_aniso_U_11
_atom_site_aniso_U_22
_atom_site_aniso_U_33
_atom_site_aniso_U_23
_atom_site_aniso_U_13
_atom_site_aniso_U_12
B1 0.0200(6) 0.0214(6) 0.0208(6) -0.0047(5) -0.0002(5) -0.0003(5)
C1 0.0292(6) 0.0180(6) 0.0453(8) -0.0005(5) -0.0063(6) 0.0016(5)
C3 0.0177(5) 0.0206(5) 0.0185(5) -0.0052(4) -0.0006(4) -0.0020(4)
C5 0.0215(6) 0.0224(6) 0.0275(6) 0.0027(5) -0.0032(5) 0.0007(4)
C6 0.0237(6) 0.0264(6) 0.0180(6) -0.0072(5) 0.0016(4) -0.0019(5)
C7 0.0247(6) 0.0302(6) 0.0168(5) 0.0000(5) -0.0006(4) -0.0056(5)
C9 0.0232(6) 0.0175(5) 0.0277(6) -0.0022(5) -0.0005(5) -0.0012(4)
C11 0.0243(6) 0.0218(5) 0.0179(5) -0.0010(4) -0.0025(4) -0.0017(4)
C15 0.0242(6) 0.0171(5) 0.0263(6) -0.0021(4) 0.0025(5) -0.0012(4)
C17 0.0236(6) 0.0223(5) 0.0176(5) -0.0040(4) -0.0010(4) -0.0004(4)
N2 0.0194(5) 0.0179(5) 0.0239(5) -0.0010(4) -0.0021(4) -0.0025(4)
N4 0.0173(4) 0.0183(4) 0.0176(5) -0.0022(4) -0.0004(3) -0.0014(3)
N8 0.0221(5) 0.0186(5) 0.0216(5) 0.0011(4) -0.0025(4) -0.0011(4)
N10 0.0289(5) 0.0238(5) 0.0232(5) -0.0063(4) 0.0004(4) -0.0020(4)
N12 0.0179(5) 0.0175(4) 0.0173(5) -0.0005(4) -0.0020(4) -0.0013(3)
N13 0.0208(5) 0.0167(4) 0.0166(5) -0.0021(4) 0.0002(4) 0.0011(4)
N14 0.0258(5) 0.0194(5) 0.0197(5) 0.0004(4) 0.0010(4) 0.0003(4)
N16 0.0253(5) 0.0249(5) 0.0252(5) -0.0062(4) -0.0013(4) -0.0034(4)

loop_
_atom_type_symbol
_atom_type_description
_atom_type_scat_dispersion_real
_atom_type_scat_dispersion_imag
_atom_type_scat_source
C C 0.0033 0.0016 'International Tables Vol C Tables 4.2.6.8 and 6.1.1.4'
H H 0.0000 0.0000 'International Tables Vol C Tables 4.2.6.8 and 6.1.1.4'
B B 0.0013 0.0007 'International Tables Vol C Tables 4.2.6.8 and 6.1.1.4'
N N 0.0061 0.0033 'International Tables Vol C Tables 4.2.6.8 and 6.1.1.4'

loop_
_geom_angle_atom_site_label_1
_geom_angle_atom_site_label_2
_geom_angle_atom_site_label_3
_geom_angle
N13 B1 N12 109.15(9)
N13 B1 H1 107.6(7)
N12 B1 H1 110.3(6)
N13 B1 H2 108.7(7)
N12 B1 H2 107.3(7)
H1 B1 H2 113.8(9)
N2 C1 H1A 109.5
N2 C1 H1B 109.5
H1A C1 H1B 109.5
N2 C1 H1C 109.5
H1A C1 H1C 109.5
H1B C1 H1C 109.5
N2 C3 N4 108.59(9)
N2 C3 H3 125.7
N4 C3 H3 125.7
N4 C5 H5A 109.5
N4 C5 H5B 109.5
H5A C5 H5B 109.5
N4 C5 H5C 109.5
H5A C5 H5C 109.5
H5B C5 H5C 109.5
C7 C6 N4 107.20(10)
C7 C6 H6 126.4
N4 C6 H6 126.4
C6 C7 N2 106.83(10)
C6 C7 H7 126.6
N2 C7 H7 126.6
N8 C9 N10 115.31(10)
N8 C9 H9 122.3
N10 C9 H9 122.3
N10 C11 N12 112.36(10)
N10 C11 H11 123.8
N12 C11 H11 123.8
N14 C15 N16 115.35(10)
N14 C15 H15 122.3
N16 C15 H15 122.3
N16 C17 N13 112.30(10)
N16 C17 H17 123.9
N13 C17 H17 123.9
C3 N2 C7 108.84(9)
C3 N2 C1 124.95(10)
C7 N2 C1 126.20(10)
C3 N4 C6 108.53(9)
C3 N4 C5 125.57(9)
C6 N4 C5 125.91(9)
C9 N8 N12 103.13(9)
C11 N10 C9 101.38(9)
C11 N12 N8 107.82(9)
C11 N12 B1 128.92(9)
N8 N12 B1 123.14(9)
C17 N13 N14 107.93(9)
C17 N13 B1 129.84(9)
N14 N13 B1 122.22(9)
C15 N14 N13 103.02(9)
C17 N16 C15 101.40(9)

loop_
_geom_bond_atom_site_label_1
_geom_bond_atom_site_label_2
_geom_bond_distance
B1 N13 1.5587(15)
B1 N12 1.5624(15)
B1 H1 1.121(13)
B1 H2 1.117(13)
C1 N2 1.4700(14)
C1 H1A 0.9800
C1 H1B 0.9800
C1 H1C 0.9800
C3 N2 1.3278(14)
C3 N4 1.3295(14)
C3 H3 0.9500
C5 N4 1.4665(14)
C5 H5A 0.9800
C5 H5B 0.9800
C5 H5C 0.9800
C6 C7 1.3522(17)
C6 N4 1.3767(14)
C6 H6 0.9500
C7 N2 1.3760(15)
C7 H7 0.9500
C9 N8 1.3194(15)
C9 N10 1.3568(15)
C9 H9 0.9500
C11 N10 1.3322(15)
C11 N12 1.3328(14)
C11 H11 0.9500
C15 N14 1.3226(15)
C15 N16 1.3566(15)
C15 H15 0.9500
C17 N16 1.3333(15)
C17 N13 1.3345(14)
C17 H17 0.9500
N8 N12 1.3730(13)
N13 N14 1.3727(13)

loop_
_geom_hbond_atom_site_label_D
_geom_hbond_atom_site_label_H
_geom_hbond_atom_site_label_A
_geom_hbond_distance_DH
_geom_hbond_distance_HA
_geom_hbond_distance_DA
_geom_hbond_angle_DHA
_geom_hbond_site_symmetry_A
C3 H3 N10 0.95 2.33 3.2115(15) 154.7 2_655
C5 H5A N14 0.98 2.50 3.3702(16) 148.3 2_665
C5 H5C N8 0.98 2.59 3.4104(17) 141.2 .
C6 H6 N16 0.95 2.59 3.4798(15) 156.4 2_666
C7 H7 N8 0.95 2.38 3.3189(16) 168.8 2_656

loop_
_cod_related_entry_id
_cod_related_entry_database
_cod_related_entry_code
1 ChemSpider 21157891
